data_7131901
loop_
_publ_author_name
'Kotipalli, Ramesh'
'Undamatla, Suribabu'
'Nanubolu, Jagadesh Babu'
'Maddi, Sridhar Reddy'

_publ_section_title
;
 Rh-Catalyzed Chemo-, Stereo- and Regioselective C-H Cascade Annulation of
 indolyloxopropanenitriles for Pyranoindoles
;
_journal_name_full 'Chemical Communications'
_journal_paper_doi 10.1039/D3CC02762G
_journal_year 2023
_chemical_formula_moiety 'C22 H14 N2 O3'
_chemical_formula_sum 'C22 H14 N2 O3'
_chemical_formula_weight 354.35
_chemical_name_systematic
(Z)-2-(1-methyl-3-oxo-1-phenyl-3,10-dihydrofuro[3',4':5,6]pyrano[4,3-b]indol-5(1H)-ylidene)acetonitrile
_space_group_crystal_system monoclinic
_space_group_IT_number 9
_space_group_name_Hall 'C -2yc'
_space_group_name_H-M_alt 'C 1 c 1'
_atom_sites_solution_hydrogens mixed
_audit_creation_method SHELXL-2018/3
_audit_update_record
;
2023-01-07 deposited with the CCDC.	2023-07-19 downloaded from the CCDC.
;
_cell_angle_alpha 90
_cell_angle_beta 111.143(4)
_cell_angle_gamma 90
_cell_formula_units_Z 4
_cell_length_a 9.8625(12)
_cell_length_b 24.973(3)
_cell_length_c 7.5384(10)
_cell_measurement_reflns_used 6240
_cell_measurement_temperature 293(2)
_cell_measurement_theta_max 21.916
_cell_measurement_theta_min 2.359
_cell_volume 1731.7(4)
_computing_cell_refinement '<i>SAINT</i> (Bruker, 2016)'
_computing_data_collection '<i>APEX3</i> (Bruker, 2016)'
_computing_data_reduction 'Bruker SAINT'
_computing_structure_refinement 'SHELXL-2018/3 (Sheldrick, 2018)'
_computing_structure_solution 'SHELXT 2018/2 (Sheldrick, 2018)'
_diffrn_ambient_temperature 293(2)
_diffrn_measured_fraction_theta_full 0.998
_diffrn_measured_fraction_theta_max 0.998
_diffrn_measurement_device_type 'Bruker D8 QUEST PHOTON-100'
_diffrn_measurement_method '\w and \f'
_diffrn_radiation_type MoK\a
_diffrn_radiation_wavelength 0.71073
_diffrn_reflns_av_R_equivalents 0.0651
_diffrn_reflns_av_unetI/netI 0.0577
_diffrn_reflns_Laue_measured_fraction_full 0.998
_diffrn_reflns_Laue_measured_fraction_max 0.998
_diffrn_reflns_limit_h_max 12
_diffrn_reflns_limit_h_min -12
_diffrn_reflns_limit_k_max 32
_diffrn_reflns_limit_k_min -32
_diffrn_reflns_limit_l_max 9
_diffrn_reflns_limit_l_min -9
_diffrn_reflns_number 22582
_diffrn_reflns_point_group_measured_fraction_full 0.937
_diffrn_reflns_point_group_measured_fraction_max 0.912
_diffrn_reflns_theta_full 25.242
_diffrn_reflns_theta_max 27.500
_diffrn_reflns_theta_min 3.055
_diffrn_source microfocus
_exptl_absorpt_coefficient_mu 0.092
_exptl_absorpt_correction_T_max 0.7461
_exptl_absorpt_correction_T_min 0.6367
_exptl_absorpt_correction_type multi-scan
_exptl_absorpt_process_details
;
 SADABS 2016/2: Krause, L., Herbst-Irmer, R., Sheldrick G.M. & Stalke D.,
 J. Appl. Cryst. 48 (2015) 3-10
;
_exptl_crystal_density_diffrn 1.359
_exptl_crystal_description BLOCK
_exptl_crystal_F_000 736
_exptl_crystal_recrystallization_method 'Re-crystallisation from solvent: Acetone'
_exptl_crystal_size_max 0.340
_exptl_crystal_size_mid 0.280
_exptl_crystal_size_min 0.260
_refine_diff_density_max 0.133
_refine_diff_density_min -0.179
_refine_diff_density_rms 0.035
_refine_ls_abs_structure_details
;
 Flack x determined using 896 quotients [(I+)-(I-)]/[(I+)+(I-)]
 (Parsons, Flack and Wagner, Acta Cryst. B69 (2013) 249-259).
;
_refine_ls_abs_structure_Flack -0.1(6)
_refine_ls_extinction_method none
_refine_ls_goodness_of_fit_ref 1.012
_refine_ls_hydrogen_treatment mixed
_refine_ls_matrix_type full
_refine_ls_number_parameters 249
_refine_ls_number_reflns 3617
_refine_ls_number_restraints 2
_refine_ls_restrained_S_all 1.012
_refine_ls_R_factor_all 0.0848
_refine_ls_R_factor_gt 0.0394
_refine_ls_shift/su_max 0.000
_refine_ls_shift/su_mean 0.000
_refine_ls_structure_factor_coef Fsqd
_refine_ls_weighting_details 'w=1/[\s^2^(Fo^2^)+(0.0436P)^2^] where P=(Fo^2^+2Fc^2^)/3'
_refine_ls_weighting_scheme calc
_refine_ls_wR_factor_gt 0.0738
_refine_ls_wR_factor_ref 0.0892
_reflns_Friedel_coverage 0.819
_reflns_Friedel_fraction_full 0.875
_reflns_Friedel_fraction_max 0.825
_reflns_number_gt 2359
_reflns_number_total 3617
_reflns_threshold_expression 'I > 2\s(I)'
_cod_data_source_file d3cc02762g2.cif
_cod_data_source_block KB658_0m_a
_cod_original_sg_symbol_H-M 'C c'
_cod_database_code 7131901
_shelx_shelxl_version_number 2018/3
_shelx_space_group_comment
;
The symmetry employed for this shelxl refinement is uniquely defined
by the following loop, which should always be used as a source of
symmetry information in preference to the above space-group names.
They are only intended as comments.
;
_shelx_estimated_absorpt_t_min 0.969
_shelx_estimated_absorpt_t_max 0.976

loop_
_space_group_symop_operation_xyz
'x, y, z'
'x, -y, z+1/2'
'x+1/2, y+1/2, z'
'x+1/2, -y+1/2, z+1/2'

loop_
_atom_site_label
_atom_site_type_symbol
_atom_site_fract_x
_atom_site_fract_y
_atom_site_fract_z
_atom_site_U_iso_or_equiv
_atom_site_adp_type
_atom_site_occupancy
_atom_site_site_symmetry_order
_atom_site_calc_flag
_atom_site_refinement_flags_posn
_atom_site_refinement_flags_adp
_atom_site_refinement_flags_occupancy
_atom_site_disorder_assembly
_atom_site_disorder_group
O1 O 0.58891(19) 0.57657(8) 0.5502(3) 0.0420(6) Uani 1 1 d . . . . .
O2 O 0.1486(2) 0.65966(8) 0.1876(3) 0.0589(7) Uani 1 1 d . . . . .
O3 O 0.3744(2) 0.69091(8) 0.3416(3) 0.0504(6) Uani 1 1 d . . . . .
N1 N 0.1845(3) 0.52010(10) 0.2164(4) 0.0408(7) Uani 1 1 d . . . . .
N2 N 0.8993(3) 0.52910(14) 0.8980(5) 0.0725(10) Uani 1 1 d . . . . .
C1 C 0.2038(3) 0.46504(12) 0.2381(4) 0.0379(7) Uani 1 1 d . . . . .
C2 C 0.1061(3) 0.42421(13) 0.1578(5) 0.0506(9) Uani 1 1 d . . . . .
H2 H 0.012516 0.431547 0.073674 0.061 Uiso 1 1 calc R U . . .
C3 C 0.1516(4) 0.37261(13) 0.2063(5) 0.0574(10) Uani 1 1 d . . . . .
H3 H 0.087237 0.344538 0.156020 0.069 Uiso 1 1 calc R U . . .
C4 C 0.2925(4) 0.36139(14) 0.3292(5) 0.0551(9) Uani 1 1 d . . . . .
H4 H 0.320909 0.325951 0.357938 0.066 Uiso 1 1 calc R U . . .
C5 C 0.3900(3) 0.40171(12) 0.4087(5) 0.0461(8) Uani 1 1 d . . . . .
H5 H 0.483783 0.393705 0.490592 0.055 Uiso 1 1 calc R U . . .
C6 C 0.3469(3) 0.45497(11) 0.3654(4) 0.0360(7) Uani 1 1 d . . . . .
C7 C 0.4127(3) 0.50660(11) 0.4190(4) 0.0336(7) Uani 1 1 d . . . . .
C8 C 0.3092(3) 0.54433(12) 0.3234(4) 0.0339(7) Uani 1 1 d . . . . .
C9 C 0.5538(3) 0.52217(11) 0.5451(4) 0.0364(7) Uani 1 1 d . . . . .
C10 C 0.6604(3) 0.49146(12) 0.6649(5) 0.0448(8) Uani 1 1 d . . . . .
H10 H 0.646295 0.454624 0.663898 0.054 Uiso 1 1 calc R U . . .
C11 C 0.7918(4) 0.51280(14) 0.7911(5) 0.0526(9) Uani 1 1 d . . . . .
C12 C 0.4859(3) 0.61165(12) 0.4502(4) 0.0381(7) Uani 1 1 d . . . . .
C13 C 0.3487(3) 0.59964(11) 0.3446(4) 0.0358(7) Uani 1 1 d . . . . .
C14 C 0.2736(3) 0.65013(12) 0.2778(4) 0.0440(8) Uani 1 1 d . . . . .
C15 C 0.5196(3) 0.67002(12) 0.4461(4) 0.0427(8) Uani 1 1 d . . . . .
C16 C 0.5795(4) 0.69517(14) 0.6405(5) 0.0591(9) Uani 1 1 d . . . . .
H16A H 0.591758 0.732939 0.627995 0.089 Uiso 1 1 calc R U . . .
H16B H 0.671696 0.679286 0.711978 0.089 Uiso 1 1 calc R U . . .
H16C H 0.513065 0.689314 0.705492 0.089 Uiso 1 1 calc R U . . .
C17 C 0.6173(3) 0.68125(12) 0.3322(4) 0.0426(7) Uani 1 1 d . . . . .
C18 C 0.7448(3) 0.65249(14) 0.3692(5) 0.0600(10) Uani 1 1 d . . . . .
H18 H 0.770500 0.626200 0.462847 0.072 Uiso 1 1 calc R U . . .
C19 C 0.8340(4) 0.66273(16) 0.2671(6) 0.0656(10) Uani 1 1 d . . . . .
H19 H 0.918548 0.642847 0.291844 0.079 Uiso 1 1 calc R U . . .
C20 C 0.7995(4) 0.70148(16) 0.1313(5) 0.0618(10) Uani 1 1 d . . . . .
H20 H 0.859495 0.707961 0.062633 0.074 Uiso 1 1 calc R U . . .
C21 C 0.6745(5) 0.73101(14) 0.0966(5) 0.0615(10) Uani 1 1 d . . . . .
H21 H 0.651783 0.758210 0.006283 0.074 Uiso 1 1 calc R U . . .
C22 C 0.5822(4) 0.72081(12) 0.1942(5) 0.0522(9) Uani 1 1 d . . . . .
H22 H 0.497024 0.740445 0.167165 0.063 Uiso 1 1 calc R U . . .
H1N H 0.100(5) 0.5346(17) 0.134(7) 0.102(15) Uiso 1 1 d . . . . .

loop_
_atom_site_aniso_label
_atom_site_aniso_U_11
_atom_site_aniso_U_22
_atom_site_aniso_U_33
_atom_site_aniso_U_23
_atom_site_aniso_U_13
_atom_site_aniso_U_12
O1 0.0308(11) 0.0437(12) 0.0440(13) 0.0023(10) 0.0045(10) -0.0027(10)
O2 0.0324(12) 0.0559(13) 0.0815(18) 0.0084(13) 0.0122(12) 0.0080(11)
O3 0.0362(12) 0.0416(12) 0.0687(15) -0.0009(12) 0.0133(11) 0.0010(11)
N1 0.0272(15) 0.0421(16) 0.0463(17) 0.0011(13) 0.0051(13) 0.0003(12)
N2 0.0354(18) 0.097(2) 0.066(2) 0.0181(19) -0.0038(16) -0.0025(17)
C1 0.0331(17) 0.0391(17) 0.0404(18) -0.0030(15) 0.0119(14) -0.0019(15)
C2 0.0349(18) 0.051(2) 0.055(2) -0.0057(17) 0.0041(16) -0.0036(16)
C3 0.050(2) 0.045(2) 0.068(3) -0.0095(18) 0.0113(19) -0.0078(18)
C4 0.060(2) 0.0400(19) 0.063(2) 0.0000(19) 0.0193(19) 0.0004(18)
C5 0.0420(19) 0.047(2) 0.047(2) 0.0024(16) 0.0136(16) 0.0031(16)
C6 0.0329(17) 0.0415(18) 0.0330(17) 0.0035(14) 0.0113(14) 0.0021(14)
C7 0.0245(16) 0.0435(18) 0.0313(17) 0.0016(13) 0.0083(14) 0.0019(13)
C8 0.0264(16) 0.0400(18) 0.0329(16) -0.0011(14) 0.0080(14) -0.0016(13)
C9 0.0329(16) 0.0403(18) 0.0363(17) 0.0009(15) 0.0131(14) -0.0003(14)
C10 0.0290(17) 0.0519(18) 0.0459(19) 0.0078(16) 0.0045(15) 0.0006(15)
C11 0.035(2) 0.067(2) 0.052(2) 0.0171(18) 0.0097(19) 0.0038(17)
C12 0.0320(17) 0.0405(17) 0.0383(18) 0.0028(14) 0.0085(14) 0.0032(14)
C13 0.0288(16) 0.0385(17) 0.0381(18) 0.0010(14) 0.0097(15) 0.0014(14)
C14 0.0353(19) 0.045(2) 0.052(2) 0.0012(16) 0.0167(18) 0.0011(16)
C15 0.0361(18) 0.0394(18) 0.049(2) -0.0017(15) 0.0112(16) 0.0004(14)
C16 0.061(2) 0.057(2) 0.060(2) -0.0128(18) 0.0211(19) -0.0094(17)
C17 0.0369(18) 0.0438(18) 0.0431(19) -0.0054(15) 0.0097(15) -0.0097(14)
C18 0.039(2) 0.077(2) 0.062(2) 0.016(2) 0.0162(19) 0.0011(18)
C19 0.0415(19) 0.085(3) 0.071(3) 0.008(2) 0.021(2) -0.0030(19)
C20 0.061(2) 0.074(2) 0.055(2) -0.005(2) 0.026(2) -0.020(2)
C21 0.076(3) 0.052(2) 0.056(2) -0.0015(17) 0.024(2) -0.017(2)
C22 0.059(2) 0.0409(19) 0.055(2) -0.0037(17) 0.0193(19) -0.0054(16)

loop_
_atom_type_symbol
_atom_type_description
_atom_type_scat_dispersion_real
_atom_type_scat_dispersion_imag
_atom_type_scat_source
C C 0.0033 0.0016 'International Tables Vol C Tables 4.2.6.8 and 6.1.1.4'
H H 0.0000 0.0000 'International Tables Vol C Tables 4.2.6.8 and 6.1.1.4'
N N 0.0061 0.0033 'International Tables Vol C Tables 4.2.6.8 and 6.1.1.4'
O O 0.0106 0.0060 'International Tables Vol C Tables 4.2.6.8 and 6.1.1.4'

loop_
_geom_angle_atom_site_label_1
_geom_angle_atom_site_label_2
_geom_angle_atom_site_label_3
_geom_angle
_geom_angle_site_symmetry_1
_geom_angle_site_symmetry_3
_geom_angle_publ_flag
C12 O1 C9 119.1(2) . . ?
C14 O3 C15 111.5(2) . . ?
C8 N1 C1 108.5(3) . . ?
C2 C1 N1 129.3(3) . . ?
C2 C1 C6 122.2(3) . . ?
N1 C1 C6 108.5(3) . . ?
C3 C2 C1 117.8(3) . . ?
C2 C3 C4 121.3(3) . . ?
C5 C4 C3 121.1(3) . . ?
C4 C5 C6 119.3(3) . . ?
C5 C6 C1 118.2(3) . . ?
C5 C6 C7 136.1(3) . . ?
C1 C6 C7 105.7(2) . . ?
C8 C7 C9 121.3(2) . . ?
C8 C7 C6 106.9(2) . . ?
C9 C7 C6 131.8(3) . . ?
N1 C8 C7 110.4(2) . . ?
N1 C8 C13 130.9(3) . . ?
C7 C8 C13 118.7(2) . . ?
C10 C9 O1 114.0(3) . . ?
C10 C9 C7 128.9(3) . . ?
O1 C9 C7 117.1(2) . . ?
C9 C10 C11 122.8(3) . . ?
N2 C11 C10 178.0(4) . . ?
C13 C12 O1 125.9(3) . . ?
C13 C12 C15 113.1(3) . . ?
O1 C12 C15 121.1(3) . . ?
C12 C13 C8 117.5(2) . . ?
C12 C13 C14 106.9(3) . . ?
C8 C13 C14 135.6(3) . . ?
O2 C14 O3 121.0(3) . . ?
O2 C14 C13 131.2(3) . . ?
O3 C14 C13 107.8(3) . . ?
O3 C15 C12 100.2(2) . . ?
O3 C15 C16 109.9(3) . . ?
C12 C15 C16 113.4(3) . . ?
O3 C15 C17 109.0(2) . . ?
C12 C15 C17 112.3(3) . . ?
C16 C15 C17 111.4(2) . . ?
C22 C17 C18 118.9(3) . . ?
C22 C17 C15 121.0(3) . . ?
C18 C17 C15 120.1(3) . . ?
C19 C18 C17 120.3(3) . . ?
C20 C19 C18 120.9(3) . . ?
C19 C20 C21 119.2(3) . . ?
C20 C21 C22 121.0(3) . . ?
C21 C22 C17 119.8(3) . . ?

loop_
_geom_bond_atom_site_label_1
_geom_bond_atom_site_label_2
_geom_bond_distance
_geom_bond_site_symmetry_2
_geom_bond_publ_flag
O1 C12 1.347(3) . ?
O1 C9 1.399(3) . ?
O2 C14 1.198(4) . ?
O3 C14 1.382(4) . ?
O3 C15 1.460(3) . ?
N1 C8 1.347(4) . ?
N1 C1 1.390(4) . ?
N2 C11 1.150(4) . ?
C1 C2 1.384(4) . ?
C1 C6 1.413(4) . ?
C2 C3 1.370(4) . ?
C3 C4 1.392(5) . ?
C4 C5 1.372(5) . ?
C5 C6 1.399(4) . ?
C6 C7 1.435(4) . ?
C7 C8 1.385(4) . ?
C7 C9 1.427(4) . ?
C8 C13 1.428(4) . ?
C9 C10 1.351(4) . ?
C10 C11 1.407(5) . ?
C12 C13 1.333(4) . ?
C12 C15 1.498(4) . ?
C13 C14 1.457(4) . ?
C15 C16 1.505(5) . ?
C15 C17 1.530(4) . ?
C17 C22 1.385(4) . ?
C17 C18 1.386(4) . ?
C18 C19 1.386(5) . ?
C19 C20 1.360(5) . ?
C20 C21 1.378(5) . ?
C21 C22 1.385(5) . ?
